data_4101675
loop_
_publ_author_name
'Cook, Timothy R.'
'Surendranath, Yogesh'
'Nocera, Daniel G.'

_publ_section_title
;
 Chlorine photoelimination from a diplatinum core: circumventing the back
 reaction.
;
_journal_issue 1
_journal_name_full 'Journal of the American Chemical Society'
_journal_page_first 28
_journal_page_last 29
_journal_paper_doi 10.1021/ja807222p
_journal_volume 131
_journal_year 2009
_chemical_formula_moiety 'C18 H22 Cl4 F24 N2 O8 P4 Pt2'
_chemical_formula_sum 'C18 H22 Cl4 F24 N2 O8 P4 Pt2'
_chemical_formula_weight 1506.24
_chemical_name_common Pt2(tfepma)2Cl4
_chemical_name_systematic
; 
 ? 
;
_space_group_IT_number 14
_symmetry_cell_setting monoclinic
_symmetry_space_group_name_Hall '-P 2yn'
_symmetry_space_group_name_H-M 'P 1 21/n 1'
_atom_sites_solution_hydrogens geom
_atom_sites_solution_primary direct
_atom_sites_solution_secondary difmap
_audit_creation_method SHELXL-97
_cell_angle_alpha 90.00
_cell_angle_beta 99.423(5)
_cell_angle_gamma 90.00
_cell_formula_units_Z 4
_cell_length_a 10.499(3)
_cell_length_b 13.544(4)
_cell_length_c 29.154(9)
_cell_measurement_reflns_used 9855
_cell_measurement_temperature 100(2)
_cell_measurement_theta_max 30.50
_cell_measurement_theta_min 2.48
_cell_volume 4090(2)
_computing_cell_refinement 'Bruker SMART'
_computing_data_collection 'Bruker SMART'
_computing_data_reduction 'Bruker SAINT'
_computing_molecular_graphics 'Bruker SHELXTL'
_computing_publication_material 'Bruker SHELXTL'
_computing_structure_refinement 'SHELXL-97 (Sheldrick, 2008)'
_computing_structure_solution 'SHELXS-97 (Sheldrick, 2008)'
_diffrn_ambient_temperature 100(2)
_diffrn_measured_fraction_theta_full 0.996
_diffrn_measured_fraction_theta_max 0.996
_diffrn_measurement_device_type 'CCD area detector'
_diffrn_measurement_method 'phi and omega scans'
_diffrn_radiation_monochromator graphite
_diffrn_radiation_source 'fine-focus sealed tube'
_diffrn_radiation_type MoK\a
_diffrn_radiation_wavelength 0.71073
_diffrn_reflns_av_R_equivalents 0.0542
_diffrn_reflns_av_sigmaI/netI 0.0318
_diffrn_reflns_limit_h_max 14
_diffrn_reflns_limit_h_min -14
_diffrn_reflns_limit_k_max 19
_diffrn_reflns_limit_k_min -19
_diffrn_reflns_limit_l_max 41
_diffrn_reflns_limit_l_min -41
_diffrn_reflns_number 106670
_diffrn_reflns_theta_full 30.52
_diffrn_reflns_theta_max 30.52
_diffrn_reflns_theta_min 1.42
_exptl_absorpt_coefficient_mu 7.405
_exptl_absorpt_correction_T_max 0.477
_exptl_absorpt_correction_T_min 0.366
_exptl_absorpt_correction_type empirical
_exptl_absorpt_process_details SADABS
_exptl_crystal_colour orange
_exptl_crystal_density_diffrn 2.446
_exptl_crystal_density_meas ?
_exptl_crystal_density_method 'not measured'
_exptl_crystal_description Shard
_exptl_crystal_F_000 2832
_exptl_crystal_size_max 0.15
_exptl_crystal_size_mid 0.10
_exptl_crystal_size_min 0.10
_refine_diff_density_max 2.145
_refine_diff_density_min -4.999
_refine_diff_density_rms 0.227
_refine_ls_extinction_method none
_refine_ls_goodness_of_fit_ref 1.336
_refine_ls_hydrogen_treatment constr
_refine_ls_matrix_type full
_refine_ls_number_parameters 561
_refine_ls_number_reflns 12440
_refine_ls_number_restraints 0
_refine_ls_restrained_S_all 1.336
_refine_ls_R_factor_all 0.0594
_refine_ls_R_factor_gt 0.0476
_refine_ls_shift/su_max 0.017
_refine_ls_shift/su_mean 0.000
_refine_ls_structure_factor_coef Fsqd
_refine_ls_weighting_details 'calc w=1/[\s^2^(Fo^2^)+(0.0000P)^2^+50.8860P] where P=(Fo^2^+2Fc^2^)/3'
_refine_ls_weighting_scheme calc
_refine_ls_wR_factor_gt 0.0911
_refine_ls_wR_factor_ref 0.0950
_reflns_number_gt 10738
_reflns_number_total 12440
_reflns_threshold_expression >2sigma(I)
_cod_data_source_file ja807222p_si_004.cif
_cod_data_source_block 07098
_cod_depositor_comments
;
The following automatic conversions were performed:

'_chemical_melting_point' value 'not measured' was changed to '?' -
the value is undefined or not given.

'_symmetry_cell_setting' value
'Monoclinic' changed to 'monoclinic' according to the built-in table
from CIF Core dictionary named 'cif_core.dic' version 2.4.1 from
2010-06-29.

Automatic conversion script
Id: cif_fix_values 1673 2011-04-08 12:14:43Z adriana 

The following automatic conversions were performed:

'_exptl_crystal_density_meas' value 'not measured' was changed to '?'
- the value is perceived as not measured.

Automatic conversion script
Id: cif_fix_values 3008 2015-01-20 13:52:24Z robertas 
;
_cod_original_sg_symbol_H-M P2(1)/n
_cod_database_code 4101675

loop_
_symmetry_equiv_pos_as_xyz
'x, y, z'
'-x+1/2, y+1/2, -z+1/2'
'-x, -y, -z'
'x-1/2, -y-1/2, z-1/2'

loop_
_atom_site_label
_atom_site_type_symbol
_atom_site_fract_x
_atom_site_fract_y
_atom_site_fract_z
_atom_site_U_iso_or_equiv
_atom_site_adp_type
_atom_site_occupancy
_atom_site_symmetry_multiplicity
_atom_site_calc_flag
_atom_site_refinement_flags
_atom_site_disorder_assembly
_atom_site_disorder_group
Pt1 Pt 0.68230(2) 0.723443(18) 0.390405(8) 0.01307(5) Uani 1 1 d . . .
Pt2 Pt 0.90858(2) 0.677066(17) 0.369971(8) 0.01255(5) Uani 1 1 d . . .
Cl1 Cl 0.47995(15) 0.74779(12) 0.41348(6) 0.0184(3) Uani 1 1 d . . .
Cl2 Cl 1.12266(14) 0.62642(12) 0.35072(5) 0.0164(3) Uani 1 1 d . . .
Cl3 Cl 0.88336(16) 0.80583(11) 0.31663(6) 0.0192(3) Uani 1 1 d . . .
Cl4 Cl 0.89751(16) 0.55588(11) 0.42630(6) 0.0179(3) Uani 1 1 d . . .
P1 P 0.57539(15) 0.64837(12) 0.32658(6) 0.0140(3) Uani 1 1 d . . .
P2 P 0.77024(15) 0.81298(12) 0.45261(6) 0.0134(3) Uani 1 1 d . . .
P3 P 0.81713(16) 0.57219(12) 0.31203(6) 0.0143(3) Uani 1 1 d . . .
P4 P 1.01633(15) 0.77625(12) 0.42738(6) 0.0144(3) Uani 1 1 d . . .
O1 O 0.4699(4) 0.5696(3) 0.33622(16) 0.0168(9) Uani 1 1 d . . .
O2 O 0.4868(4) 0.7148(4) 0.28969(16) 0.0175(9) Uani 1 1 d . . .
O3 O 0.7442(4) 0.9287(3) 0.44960(17) 0.0176(9) Uani 1 1 d . . .
O4 O 0.7192(4) 0.7913(3) 0.50035(16) 0.0166(9) Uani 1 1 d . . .
O5 O 0.8157(4) 0.4593(3) 0.32658(17) 0.0178(9) Uani 1 1 d . . .
O6 O 0.8837(5) 0.5606(4) 0.26796(17) 0.0204(10) Uani 1 1 d . . .
O7 O 1.0655(4) 0.8799(3) 0.41117(17) 0.0170(9) Uani 1 1 d . . .
O8 O 1.1465(4) 0.7375(3) 0.45660(18) 0.0201(10) Uani 1 1 d . . .
C1 C 0.4995(8) 0.5045(5) 0.3754(2) 0.0257(16) Uani 1 1 d . . .
H1A H 0.4466 0.5218 0.3994 0.031 Uiso 1 1 calc R . .
H1B H 0.5918 0.5107 0.3893 0.031 Uiso 1 1 calc R . .
C2 C 0.4709(7) 0.4008(5) 0.3588(3) 0.0230(14) Uani 1 1 d . . .
C3 C 0.3742(7) 0.7622(5) 0.3004(2) 0.0206(13) Uani 1 1 d . . .
H3A H 0.3984 0.8216 0.3197 0.025 Uiso 1 1 calc R . .
H3B H 0.3259 0.7168 0.3178 0.025 Uiso 1 1 calc R . .
C4 C 0.2928(7) 0.7908(6) 0.2551(3) 0.0273(16) Uani 1 1 d . . .
C5 C 0.6149(7) 0.9668(5) 0.4409(3) 0.0204(13) Uani 1 1 d . . .
H5A H 0.5592 0.9296 0.4592 0.024 Uiso 1 1 calc R . .
H5B H 0.5782 0.9608 0.4075 0.024 Uiso 1 1 calc R . .
C6 C 0.6226(7) 1.0738(5) 0.4554(3) 0.0205(13) Uani 1 1 d . . .
C7 C 0.6897(7) 0.6938(5) 0.5132(2) 0.0205(13) Uani 1 1 d . . .
H7A H 0.6946 0.6479 0.4871 0.025 Uiso 1 1 calc R . .
H7B H 0.6008 0.6915 0.5204 0.025 Uiso 1 1 calc R . .
C8 C 0.7832(7) 0.6631(5) 0.5547(3) 0.0239(14) Uani 1 1 d . . .
C9 C 0.9312(7) 0.4014(5) 0.3371(3) 0.0244(15) Uani 1 1 d . . .
H9A H 0.9726 0.4120 0.3698 0.029 Uiso 1 1 calc R . .
H9B H 0.9933 0.4197 0.3164 0.029 Uiso 1 1 calc R . .
C10 C 0.8905(8) 0.2958(5) 0.3296(3) 0.0267(16) Uani 1 1 d . . .
C11 C 0.9326(7) 0.6351(6) 0.2405(2) 0.0233(14) Uani 1 1 d . . .
H11A H 1.0171 0.6599 0.2564 0.028 Uiso 1 1 calc R . .
H11B H 0.8717 0.6913 0.2350 0.028 Uiso 1 1 calc R . .
C12 C 0.9465(11) 0.5863(6) 0.1956(3) 0.039(2) Uani 1 1 d . . .
C13 C 1.1674(7) 0.8844(5) 0.3840(3) 0.0232(14) Uani 1 1 d . . .
H13A H 1.1411 0.8512 0.3537 0.028 Uiso 1 1 calc R . .
H13B H 1.2460 0.8517 0.4006 0.028 Uiso 1 1 calc R . .
C14 C 1.1924(8) 0.9922(6) 0.3771(3) 0.0259(15) Uani 1 1 d . . .
C15 C 1.1943(8) 0.6392(5) 0.4642(3) 0.0294(18) Uani 1 1 d . . .
H15A H 1.2442 0.6199 0.4396 0.035 Uiso 1 1 calc R . .
H15B H 1.1219 0.5922 0.4638 0.035 Uiso 1 1 calc R . .
C16 C 1.2787(7) 0.6388(5) 0.5105(3) 0.0198(13) Uani 1 1 d . . .
C17 C 0.5979(7) 0.5392(5) 0.2494(2) 0.0208(13) Uani 1 1 d . . .
H17A H 0.6634 0.5107 0.2329 0.031 Uiso 1 1 calc R . .
H17B H 0.5443 0.5857 0.2289 0.031 Uiso 1 1 calc R . .
H17C H 0.5436 0.4864 0.2586 0.031 Uiso 1 1 calc R . .
C18 C 0.9952(7) 0.8625(5) 0.5101(2) 0.0214(14) Uani 1 1 d . . .
H18A H 1.0889 0.8546 0.5128 0.032 Uiso 1 1 calc R . .
H18B H 0.9659 0.8330 0.5372 0.032 Uiso 1 1 calc R . .
H18C H 0.9735 0.9330 0.5085 0.032 Uiso 1 1 calc R . .
F1 F 0.5437(5) 0.3743(4) 0.32719(19) 0.0395(12) Uani 1 1 d . . .
F2 F 0.3499(4) 0.3887(4) 0.33946(16) 0.0309(10) Uani 1 1 d . . .
F3 F 0.4953(5) 0.3382(3) 0.39468(17) 0.0362(12) Uani 1 1 d . . .
F4 F 0.1866(5) 0.8372(4) 0.26312(18) 0.0434(14) Uani 1 1 d . . .
F5 F 0.2560(5) 0.7134(4) 0.22865(18) 0.0444(13) Uani 1 1 d . . .
F6 F 0.3558(5) 0.8513(4) 0.23046(18) 0.0391(13) Uani 1 1 d . . .
F7 F 0.5053(4) 1.1134(3) 0.44812(19) 0.0347(11) Uani 1 1 d . . .
F8 F 0.6692(5) 1.0831(3) 0.50073(16) 0.0318(10) Uani 1 1 d . . .
F9 F 0.6989(4) 1.1255(3) 0.43256(16) 0.0279(10) Uani 1 1 d . . .
F10 F 0.9041(5) 0.6552(5) 0.5454(2) 0.0500(16) Uani 1 1 d . . .
F11 F 0.7883(6) 0.7256(4) 0.58976(16) 0.0417(13) Uani 1 1 d . . .
F12 F 0.7510(5) 0.5746(3) 0.56983(16) 0.0311(10) Uani 1 1 d . . .
F13 F 0.8072(6) 0.2684(4) 0.3566(2) 0.0542(16) Uani 1 1 d . . .
F14 F 0.8350(5) 0.2801(4) 0.28593(19) 0.0473(15) Uani 1 1 d . . .
F15 F 0.9932(5) 0.2373(3) 0.3382(2) 0.0414(13) Uani 1 1 d . . .
F16 F 1.0228(9) 0.5091(5) 0.2023(3) 0.091(3) Uani 1 1 d . . .
F17 F 0.8331(8) 0.5555(6) 0.1730(2) 0.072(2) Uani 1 1 d . . .
F18 F 0.9960(6) 0.6487(4) 0.16826(18) 0.0456(14) Uani 1 1 d . . .
F19 F 1.0915(6) 1.0374(4) 0.3530(2) 0.0488(15) Uani 1 1 d . . .
F20 F 1.2920(6) 1.0000(4) 0.3539(2) 0.0488(15) Uani 1 1 d . . .
F21 F 1.2238(5) 1.0399(4) 0.41686(19) 0.0388(12) Uani 1 1 d . . .
F22 F 1.3338(5) 0.5488(3) 0.51845(16) 0.0297(10) Uani 1 1 d . . .
F23 F 1.2144(5) 0.6574(4) 0.54540(18) 0.0389(12) Uani 1 1 d . . .
F24 F 1.3730(4) 0.7041(3) 0.51340(16) 0.0269(10) Uani 1 1 d . . .
N1 N 0.6632(5) 0.5927(4) 0.29190(19) 0.0145(10) Uani 1 1 d . . .
N2 N 0.9299(5) 0.8123(4) 0.46679(19) 0.0154(10) Uani 1 1 d . . .

loop_
_atom_site_aniso_label
_atom_site_aniso_U_11
_atom_site_aniso_U_22
_atom_site_aniso_U_33
_atom_site_aniso_U_23
_atom_site_aniso_U_13
_atom_site_aniso_U_12
Pt1 0.01213(10) 0.01202(10) 0.01489(11) -0.00092(8) 0.00171(8) 0.00031(8)
Pt2 0.01209(10) 0.01023(10) 0.01526(11) -0.00023(8) 0.00201(8) 0.00047(8)
Cl1 0.0132(6) 0.0235(8) 0.0188(7) -0.0045(6) 0.0038(5) -0.0046(5)
Cl2 0.0119(6) 0.0174(7) 0.0203(7) -0.0010(6) 0.0041(5) 0.0020(5)
Cl3 0.0235(7) 0.0136(7) 0.0204(7) 0.0036(6) 0.0030(6) 0.0006(6)
Cl4 0.0211(7) 0.0131(7) 0.0192(7) 0.0022(5) 0.0024(6) -0.0002(6)
P1 0.0117(7) 0.0150(7) 0.0151(7) -0.0010(6) 0.0013(6) -0.0005(6)
P2 0.0137(7) 0.0109(7) 0.0155(7) -0.0011(6) 0.0019(6) 0.0012(6)
P3 0.0129(7) 0.0144(7) 0.0158(7) -0.0019(6) 0.0025(6) -0.0002(6)
P4 0.0128(7) 0.0114(7) 0.0187(8) -0.0015(6) 0.0013(6) 0.0021(6)
O1 0.019(2) 0.014(2) 0.018(2) 0.0010(17) 0.0029(18) -0.0047(17)
O2 0.015(2) 0.021(2) 0.017(2) 0.0023(18) 0.0029(17) 0.0020(18)
O3 0.017(2) 0.009(2) 0.026(2) -0.0013(18) 0.0023(18) 0.0000(17)
O4 0.019(2) 0.013(2) 0.018(2) 0.0008(17) 0.0033(18) -0.0018(17)
O5 0.014(2) 0.013(2) 0.025(2) -0.0029(18) -0.0003(18) -0.0001(17)
O6 0.022(2) 0.022(2) 0.019(2) -0.0035(19) 0.0076(19) -0.0013(19)
O7 0.016(2) 0.010(2) 0.027(2) 0.0003(18) 0.0064(18) 0.0000(17)
O8 0.014(2) 0.012(2) 0.032(3) -0.0039(19) -0.0036(19) 0.0055(17)
C1 0.039(4) 0.021(3) 0.016(3) 0.001(3) 0.000(3) -0.013(3)
C2 0.024(3) 0.018(3) 0.027(4) 0.004(3) 0.004(3) -0.003(3)
C3 0.022(3) 0.019(3) 0.022(3) 0.007(3) 0.008(3) 0.005(3)
C4 0.022(3) 0.035(4) 0.024(4) 0.010(3) 0.002(3) 0.002(3)
C5 0.020(3) 0.012(3) 0.028(4) -0.003(3) 0.001(3) 0.001(2)
C6 0.017(3) 0.012(3) 0.032(4) -0.002(3) 0.004(3) 0.002(2)
C7 0.025(3) 0.017(3) 0.019(3) 0.004(2) 0.000(3) -0.004(3)
C8 0.028(4) 0.017(3) 0.026(4) 0.006(3) 0.003(3) -0.004(3)
C9 0.021(3) 0.017(3) 0.033(4) -0.003(3) 0.000(3) 0.004(3)
C10 0.031(4) 0.014(3) 0.033(4) -0.003(3) -0.001(3) 0.001(3)
C11 0.027(4) 0.027(4) 0.018(3) 0.002(3) 0.010(3) -0.001(3)
C12 0.070(7) 0.025(4) 0.030(4) 0.005(3) 0.027(4) 0.004(4)
C13 0.019(3) 0.019(3) 0.034(4) -0.004(3) 0.012(3) -0.002(3)
C14 0.028(4) 0.019(3) 0.033(4) 0.000(3) 0.013(3) -0.005(3)
C15 0.030(4) 0.014(3) 0.038(4) -0.005(3) -0.014(3) 0.009(3)
C16 0.020(3) 0.013(3) 0.025(3) 0.002(3) 0.001(3) -0.001(2)
C17 0.022(3) 0.023(3) 0.016(3) -0.007(3) 0.000(2) 0.001(3)
C18 0.019(3) 0.022(3) 0.022(3) -0.007(3) -0.001(3) -0.005(3)
F1 0.048(3) 0.025(2) 0.051(3) 0.003(2) 0.024(3) 0.004(2)
F2 0.030(2) 0.032(2) 0.028(2) 0.0010(19) -0.0033(19) -0.017(2)
F3 0.047(3) 0.023(2) 0.035(3) 0.012(2) -0.005(2) -0.009(2)
F4 0.028(2) 0.065(4) 0.038(3) 0.020(3) 0.008(2) 0.023(3)
F5 0.035(3) 0.057(4) 0.036(3) -0.007(3) -0.010(2) -0.004(3)
F6 0.029(2) 0.051(3) 0.038(3) 0.025(2) 0.006(2) 0.006(2)
F7 0.022(2) 0.018(2) 0.062(3) -0.003(2) 0.002(2) 0.0054(18)
F8 0.042(3) 0.026(2) 0.026(2) -0.0076(19) 0.001(2) 0.002(2)
F9 0.032(2) 0.015(2) 0.038(3) 0.0046(18) 0.008(2) -0.0013(18)
F10 0.025(3) 0.059(4) 0.067(4) 0.036(3) 0.011(3) 0.013(2)
F11 0.070(4) 0.028(2) 0.023(2) 0.000(2) -0.005(2) -0.013(3)
F12 0.045(3) 0.018(2) 0.030(2) 0.0090(18) 0.008(2) 0.001(2)
F13 0.058(4) 0.030(3) 0.081(5) 0.021(3) 0.030(3) 0.000(3)
F14 0.053(3) 0.035(3) 0.046(3) -0.024(3) -0.017(3) 0.008(3)
F15 0.040(3) 0.018(2) 0.061(4) -0.003(2) -0.007(3) 0.011(2)
F16 0.157(8) 0.050(4) 0.095(6) 0.030(4) 0.103(6) 0.057(5)
F17 0.106(6) 0.080(5) 0.027(3) -0.015(3) 0.005(3) -0.050(4)
F18 0.073(4) 0.038(3) 0.032(3) 0.008(2) 0.029(3) 0.004(3)
F19 0.048(3) 0.037(3) 0.061(4) 0.026(3) 0.007(3) 0.013(3)
F20 0.055(4) 0.038(3) 0.065(4) -0.001(3) 0.042(3) -0.014(3)
F21 0.047(3) 0.026(2) 0.046(3) -0.013(2) 0.013(2) -0.019(2)
F22 0.035(3) 0.017(2) 0.033(2) 0.0024(18) -0.008(2) 0.0066(18)
F23 0.055(3) 0.032(3) 0.036(3) 0.010(2) 0.025(2) 0.009(2)
F24 0.019(2) 0.020(2) 0.039(3) 0.0036(18) -0.0031(18) -0.0021(16)
N1 0.011(2) 0.017(3) 0.016(3) -0.001(2) 0.0001(19) 0.0000(19)
N2 0.016(2) 0.013(2) 0.016(3) -0.002(2) -0.001(2) 0.000(2)

loop_
_atom_type_symbol
_atom_type_description
_atom_type_scat_dispersion_real
_atom_type_scat_dispersion_imag
_atom_type_scat_source
C C 0.0033 0.0016 'International Tables Vol C Tables 4.2.6.8 and 6.1.1.4'
H H 0.0000 0.0000 'International Tables Vol C Tables 4.2.6.8 and 6.1.1.4'
N N 0.0061 0.0033 'International Tables Vol C Tables 4.2.6.8 and 6.1.1.4'
O O 0.0106 0.0060 'International Tables Vol C Tables 4.2.6.8 and 6.1.1.4'
F F 0.0171 0.0103 'International Tables Vol C Tables 4.2.6.8 and 6.1.1.4'
P P 0.1023 0.0942 'International Tables Vol C Tables 4.2.6.8 and 6.1.1.4'
Cl Cl 0.1484 0.1585 'International Tables Vol C Tables 4.2.6.8 and 6.1.1.4'
Pt Pt -1.7033 8.3905 'International Tables Vol C Tables 4.2.6.8 and 6.1.1.4'

loop_
_geom_angle_atom_site_label_1
_geom_angle_atom_site_label_2
_geom_angle_atom_site_label_3
_geom_angle
_geom_angle_site_symmetry_1
_geom_angle_site_symmetry_3
_geom_angle_publ_flag
P2 Pt1 P1 172.92(6) . . ?
P2 Pt1 Cl1 87.98(6) . . ?
P1 Pt1 Cl1 87.03(6) . . ?
P2 Pt1 Pt2 92.56(4) . . ?
P1 Pt1 Pt2 92.97(5) . . ?
Cl1 Pt1 Pt2 173.39(4) . . ?
P3 Pt2 P4 175.24(6) . . ?
P3 Pt2 Cl3 89.07(6) . . ?
P4 Pt2 Cl3 92.14(6) . . ?
P3 Pt2 Cl4 91.12(6) . . ?
P4 Pt2 Cl4 88.51(6) . . ?
Cl3 Pt2 Cl4 169.73(6) . . ?
P3 Pt2 Cl2 87.03(6) . . ?
P4 Pt2 Cl2 88.30(6) . . ?
Cl3 Pt2 Cl2 93.66(6) . . ?
Cl4 Pt2 Cl2 96.60(6) . . ?
P3 Pt2 Pt1 91.72(4) . . ?
P4 Pt2 Pt1 92.92(4) . . ?
Cl3 Pt2 Pt1 87.93(4) . . ?
Cl4 Pt2 Pt1 81.80(4) . . ?
Cl2 Pt2 Pt1 177.96(4) . . ?
O2 P1 O1 98.7(3) . . ?
O2 P1 N1 99.7(3) . . ?
O1 P1 N1 106.0(3) . . ?
O2 P1 Pt1 117.6(2) . . ?
O1 P1 Pt1 115.01(19) . . ?
N1 P1 Pt1 117.2(2) . . ?
O3 P2 O4 98.6(3) . . ?
O3 P2 N2 100.2(3) . . ?
O4 P2 N2 104.5(3) . . ?
O3 P2 Pt1 116.26(19) . . ?
O4 P2 Pt1 116.83(19) . . ?
N2 P2 Pt1 117.5(2) . . ?
O6 P3 O5 98.5(3) . . ?
O6 P3 N1 105.5(3) . . ?
O5 P3 N1 101.9(3) . . ?
O6 P3 Pt2 118.5(2) . . ?
O5 P3 Pt2 114.89(19) . . ?
N1 P3 Pt2 115.2(2) . . ?
O8 P4 O7 99.2(3) . . ?
O8 P4 N2 104.4(3) . . ?
O7 P4 N2 100.8(3) . . ?
O8 P4 Pt2 118.65(19) . . ?
O7 P4 Pt2 116.4(2) . . ?
N2 P4 Pt2 114.8(2) . . ?
C1 O1 P1 118.9(4) . . ?
C3 O2 P1 121.6(4) . . ?
C5 O3 P2 120.8(4) . . ?
C7 O4 P2 121.3(4) . . ?
C9 O5 P3 122.6(4) . . ?
C11 O6 P3 129.4(5) . . ?
C13 O7 P4 120.6(4) . . ?
C15 O8 P4 130.2(4) . . ?
O1 C1 C2 108.1(6) . . ?
F2 C2 F3 107.8(6) . . ?
F2 C2 F1 107.0(6) . . ?
F3 C2 F1 108.1(6) . . ?
F2 C2 C1 112.6(6) . . ?
F3 C2 C1 109.7(6) . . ?
F1 C2 C1 111.5(6) . . ?
O2 C3 C4 107.3(6) . . ?
F5 C4 F4 107.7(7) . . ?
F5 C4 F6 107.3(7) . . ?
F4 C4 F6 107.9(7) . . ?
F5 C4 C3 112.2(7) . . ?
F4 C4 C3 109.8(6) . . ?
F6 C4 C3 111.7(6) . . ?
O3 C5 C6 106.9(5) . . ?
F9 C6 F7 109.1(6) . . ?
F9 C6 F8 107.1(6) . . ?
F7 C6 F8 107.4(6) . . ?
F9 C6 C5 112.2(6) . . ?
F7 C6 C5 109.7(6) . . ?
F8 C6 C5 111.2(6) . . ?
O4 C7 C8 109.3(6) . . ?
F11 C8 F12 107.4(6) . . ?
F11 C8 F10 106.7(7) . . ?
F12 C8 F10 107.0(6) . . ?
F11 C8 C7 112.8(6) . . ?
F12 C8 C7 110.4(6) . . ?
F10 C8 C7 112.2(6) . . ?
O5 C9 C10 106.2(6) . . ?
F13 C10 F14 107.2(7) . . ?
F13 C10 F15 108.4(7) . . ?
F14 C10 F15 107.5(6) . . ?
F13 C10 C9 112.4(7) . . ?
F14 C10 C9 111.4(7) . . ?
F15 C10 C9 109.8(6) . . ?
O6 C11 C12 105.8(6) . . ?
F16 C12 F18 107.9(8) . . ?
F16 C12 F17 107.4(9) . . ?
F18 C12 F17 108.0(8) . . ?
F16 C12 C11 111.5(8) . . ?
F18 C12 C11 110.4(7) . . ?
F17 C12 C11 111.5(8) . . ?
O7 C13 C14 106.2(6) . . ?
F21 C14 F19 107.6(7) . . ?
F21 C14 F20 107.5(6) . . ?
F19 C14 F20 108.6(7) . . ?
F21 C14 C13 112.4(7) . . ?
F19 C14 C13 112.3(7) . . ?
F20 C14 C13 108.3(6) . . ?
O8 C15 C16 106.6(6) . . ?
F24 C16 F23 107.0(6) . . ?
F24 C16 F22 107.3(6) . . ?
F23 C16 F22 107.1(6) . . ?
F24 C16 C15 112.6(6) . . ?
F23 C16 C15 113.0(6) . . ?
F22 C16 C15 109.5(6) . . ?
C17 N1 P3 120.0(4) . . ?
C17 N1 P1 120.0(4) . . ?
P3 N1 P1 118.0(3) . . ?
C18 N2 P4 119.5(4) . . ?
C18 N2 P2 120.8(4) . . ?
P4 N2 P2 118.5(3) . . ?

loop_
_geom_bond_atom_site_label_1
_geom_bond_atom_site_label_2
_geom_bond_distance
_geom_bond_site_symmetry_2
_geom_bond_publ_flag
Pt1 P2 2.2502(17) . ?
Pt1 P1 2.2522(17) . ?
Pt1 Cl1 2.3543(17) . ?
Pt1 Pt2 2.6187(7) . ?
Pt2 P3 2.2937(17) . ?
Pt2 P4 2.2947(17) . ?
Pt2 Cl3 2.3226(16) . ?
Pt2 Cl4 2.3381(16) . ?
Pt2 Cl2 2.5001(16) . ?
P1 O2 1.582(5) . ?
P1 O1 1.596(5) . ?
P1 N1 1.657(6) . ?
P2 O3 1.591(5) . ?
P2 O4 1.598(5) . ?
P2 N2 1.659(6) . ?
P3 O6 1.568(5) . ?
P3 O5 1.588(5) . ?
P3 N1 1.650(5) . ?
P4 O8 1.577(5) . ?
P4 O7 1.593(5) . ?
P4 N2 1.651(6) . ?
O1 C1 1.437(8) . ?
O2 C3 1.424(8) . ?
O3 C5 1.436(8) . ?
O4 C7 1.422(8) . ?
O5 C9 1.434(8) . ?
O6 C11 1.435(8) . ?
O7 C13 1.432(8) . ?
O8 C15 1.427(8) . ?
C1 C2 1.501(10) . ?
C2 F2 1.313(8) . ?
C2 F3 1.338(8) . ?
C2 F1 1.339(9) . ?
C3 C4 1.501(10) . ?
C4 F5 1.321(10) . ?
C4 F4 1.333(9) . ?
C4 F6 1.335(9) . ?
C5 C6 1.507(9) . ?
C6 F9 1.323(8) . ?
C6 F7 1.328(8) . ?
C6 F8 1.338(8) . ?
C7 C8 1.487(10) . ?
C8 F11 1.322(9) . ?
C8 F12 1.340(8) . ?
C8 F10 1.344(9) . ?
C9 C10 1.498(10) . ?
C10 F13 1.322(10) . ?
C10 F14 1.327(9) . ?
C10 F15 1.329(9) . ?
C11 C12 1.493(11) . ?
C12 F16 1.312(11) . ?
C12 F18 1.325(9) . ?
C12 F17 1.331(12) . ?
C13 C14 1.502(10) . ?
C14 F21 1.322(9) . ?
C14 F19 1.323(10) . ?
C14 F20 1.338(9) . ?
C15 C16 1.489(10) . ?
C16 F24 1.319(8) . ?
C16 F23 1.334(8) . ?
C16 F22 1.352(8) . ?
C17 N1 1.501(8) . ?
C18 N2 1.497(8) . ?
